data_2224297
loop_
_publ_author_name
'Liu, Yu-Fen'
'Xia, Hai-Tao'
'Wang, Da-Qi'
'Gong, Xiao-Lin'

_publ_section_title
;Diaquabis(<i>N</i>,<i>N</i>'-dibenzylethane-1,2-diamine-\k^2^<i>N</i>,<i>N</i>')nickel(II)
 dichloride <i>N</i>,<i>N</i>-dimethylformamide solvate
;
_journal_coeditor_code HY2244
_journal_issue 12
_journal_name_full 'Acta Crystallographica Section E'
_journal_page_first m1526
_journal_page_last m1527
_journal_paper_doi 10.1107/S1600536809046042
_journal_volume 65
_journal_year 2009
_chemical_formula_iupac '[Ni (C16 H20 N2)2 (H2 O)2] Cl2, C3 H7 N O'
_chemical_formula_moiety 'C32 H44 N4 Ni O2 2+, 2(Cl -), C3 H7 N O'
_chemical_formula_sum 'C35 H51 Cl2 N5 Ni O3'
_chemical_formula_weight 719.42
_chemical_name_systematic
;
Diaquabis(<i>N</i>,<i>N</i>'-dibenzylethane-1,2-diamine-
\k^2^<i>N</i>,<i>N</i>')nickel(II) dichloride
<i>N</i>,<i>N</i>-dimethylformamide solvate
;
_space_group_IT_number 2
_symmetry_cell_setting triclinic
_symmetry_space_group_name_Hall '-P 1'
_symmetry_space_group_name_H-M 'P -1'
_atom_sites_solution_hydrogens geom
_atom_sites_solution_primary direct
_atom_sites_solution_secondary difmap
_audit_creation_method SHELXL-97
_cell_angle_alpha 104.769(2)
_cell_angle_beta 95.3680(10)
_cell_angle_gamma 111.399(2)
_cell_formula_units_Z 2
_cell_length_a 11.8980(10)
_cell_length_b 12.5880(10)
_cell_length_c 14.872(2)
_cell_measurement_reflns_used 3426
_cell_measurement_temperature 298(2)
_cell_measurement_theta_max 28.914
_cell_measurement_theta_min 2.382
_cell_volume 1961.8(4)
_computing_cell_refinement 'SAINT (Siemens, 1996)'
_computing_data_collection 'SMART (Siemens, 1996)'
_computing_data_reduction 'SAINT (Siemens, 1996)'
_computing_molecular_graphics 'SHELXTL (Sheldrick, 2008)'
_computing_publication_material 'SHELXTL (Sheldrick, 2008)'
_computing_structure_refinement 'SHELXL97 (Sheldrick, 2008)'
_computing_structure_solution 'SHELXS97 (Sheldrick, 2008)'
_diffrn_ambient_temperature 298(2)
_diffrn_measured_fraction_theta_full 0.983
_diffrn_measured_fraction_theta_max 0.983
_diffrn_measurement_device_type 'Siemens SMART 1000 CCD'
_diffrn_measurement_method '\f and \w'
_diffrn_radiation_monochromator graphite
_diffrn_radiation_source 'fine-focus sealed tube'
_diffrn_radiation_type MoK\a
_diffrn_radiation_wavelength 0.71073
_diffrn_reflns_av_R_equivalents 0.0179
_diffrn_reflns_av_sigmaI/netI 0.0455
_diffrn_reflns_limit_h_max 12
_diffrn_reflns_limit_h_min -14
_diffrn_reflns_limit_k_max 14
_diffrn_reflns_limit_k_min -14
_diffrn_reflns_limit_l_max 17
_diffrn_reflns_limit_l_min -15
_diffrn_reflns_number 10138
_diffrn_reflns_theta_full 25.01
_diffrn_reflns_theta_max 25.01
_diffrn_reflns_theta_min 1.45
_exptl_absorpt_coefficient_mu 0.668
_exptl_absorpt_correction_T_max 0.7997
_exptl_absorpt_correction_T_min 0.7666
_exptl_absorpt_correction_type multi-scan
_exptl_absorpt_process_details '(SADABS; Sheldrick, 1996)'
_exptl_crystal_colour blue
_exptl_crystal_density_diffrn 1.218
_exptl_crystal_density_method 'not measured'
_exptl_crystal_description block
_exptl_crystal_F_000 764
_exptl_crystal_size_max 0.42
_exptl_crystal_size_mid 0.40
_exptl_crystal_size_min 0.35
_refine_diff_density_max 1.153
_refine_diff_density_min -0.745
_refine_ls_extinction_method none
_refine_ls_goodness_of_fit_ref 1.020
_refine_ls_hydrogen_treatment constr
_refine_ls_matrix_type full
_refine_ls_number_parameters 450
_refine_ls_number_reflns 6781
_refine_ls_number_restraints 0
_refine_ls_restrained_S_all 1.020
_refine_ls_R_factor_all 0.1004
_refine_ls_R_factor_gt 0.0659
_refine_ls_shift/su_max 0.001
_refine_ls_shift/su_mean 0.000
_refine_ls_structure_factor_coef Fsqd
_refine_ls_weighting_details 'calc w=1/[\s^2^(Fo^2^)+(0.0878P)^2^+5.0932P] where P=(Fo^2^+2Fc^2^)/3'
_refine_ls_weighting_scheme calc
_refine_ls_wR_factor_gt 0.1667
_refine_ls_wR_factor_ref 0.2010
_reflns_number_gt 4690
_reflns_number_total 6781
_reflns_threshold_expression I>2\s(I)
_cod_data_source_file hy2244.cif
_cod_data_source_block I
_cod_depositor_comments
;
The following automatic conversions were performed:
'_symmetry_cell_setting' value 'Triclinic' changed to 'triclinic'
according to '/home/saulius/struct/CIF-dictionaries/cif_core.dic'
dictionary named 'cif_core.dic' version 2.4.1 from 2010-06-29.

Automatic conversion script
Id: cif_fix_enum 1527 2010-12-29 10:47:43Z saulius 

The following automatic conversions were performed:

'_symmetry_cell_setting' value 'Triclinic' changed to 'triclinic'
according to /home/saulius/struct/CIF-dictionaries/cif_core.dic
dictionary named 'cif_core.dic' version 2.4.1 from 2010-06-29.

Automatic conversion script
Id: cif_fix_values 1715 2011-07-08 13:25:40Z adriana 
;
_cod_original_cell_volume 1961.8(3)
_cod_database_code 2224297
_cod_database_fobs_code 2224297

loop_
_symmetry_equiv_pos_as_xyz
'x, y, z'
'-x, -y, -z'

loop_
_atom_site_type_symbol
_atom_site_label
_atom_site_fract_x
_atom_site_fract_y
_atom_site_fract_z
_atom_site_U_iso_or_equiv
_atom_site_adp_type
_atom_site_calc_flag
_atom_site_refinement_flags
_atom_site_occupancy
_atom_site_disorder_assembly
_atom_site_disorder_group
Ni Ni1 0.5000 0.5000 1.0000 0.0360(2) Uani d S 1 . .
Ni Ni2 0.5000 0.5000 0.5000 0.0373(2) Uani d S 1 . .
Cl Cl1 0.61243(14) 0.70108(13) 0.30429(9) 0.0584(4) Uani d . 1 . .
Cl Cl2 0.68699(16) 0.69555(13) 0.79097(10) 0.0709(5) Uani d . 1 . .
N N1 0.6479(4) 0.6692(4) 1.0730(3) 0.0487(10) Uani d . 1 . .
H H1 0.6481 0.6822 1.1361 0.058 Uiso calc R 1 . .
N N2 0.4030(4) 0.6078(4) 0.9772(3) 0.0523(11) Uani d . 1 . .
H H2 0.3301 0.5789 0.9959 0.063 Uiso calc R 1 . .
N N3 0.6784(4) 0.5756(4) 0.4682(3) 0.0459(10) Uani d . 1 . .
H H3 0.6763 0.6311 0.4398 0.055 Uiso calc R 1 . .
N N4 0.4979(4) 0.3356(4) 0.4135(3) 0.0465(10) Uani d . 1 . .
H H4 0.4540 0.3180 0.3543 0.056 Uiso calc R 1 . .
N N5 0.8816(7) 0.4000(8) 0.7989(6) 0.113(2) Uani d . 1 . .
O O1 0.5688(3) 0.4934(3) 0.8746(2) 0.0506(9) Uani d . 1 . .
H H1C 0.5980 0.5626 0.8676 0.061 Uiso d R 1 . .
H H1D 0.5127 0.4452 0.8263 0.061 Uiso d R 1 . .
O O2 0.5814(3) 0.4709(3) 0.6187(2) 0.0479(8) Uani d . 1 . .
H H2C 0.5255 0.4151 0.6315 0.057 Uiso d R 1 . .
H H2D 0.6057 0.5340 0.6663 0.057 Uiso d R 1 . .
O O3 0.8337(6) 0.4541(7) 0.9394(5) 0.118(2) Uani d . 1 . .
C C1 0.6111(6) 0.7603(5) 1.0454(4) 0.0594(15) Uani d . 1 . .
H H1A 0.6266 0.7620 0.9828 0.071 Uiso calc R 1 . .
H H1B 0.6594 0.8395 1.0904 0.071 Uiso calc R 1 . .
C C2 0.4762(6) 0.7274(5) 1.0450(4) 0.0616(15) Uani d . 1 . .
H H2A 0.4614 0.7281 1.1081 0.074 Uiso calc R 1 . .
H H2B 0.4514 0.7860 1.0274 0.074 Uiso calc R 1 . .
C C3 0.7735(6) 0.6875(6) 1.0621(5) 0.0678(17) Uani d . 1 . .
H H3A 0.7754 0.6708 0.9950 0.081 Uiso calc R 1 . .
H H3B 0.7951 0.6297 1.0839 0.081 Uiso calc R 1 . .
C C4 0.8705(5) 0.8117(5) 1.1149(4) 0.0595(15) Uani d . 1 . .
C C5 0.9575(6) 0.8730(6) 1.0714(5) 0.079(2) Uani d . 1 . .
H H5 0.9558 0.8375 1.0079 0.095 Uiso calc R 1 . .
C C6 1.0475(7) 0.9859(7) 1.1193(6) 0.091(2) Uani d . 1 . .
H H6 1.1064 1.0247 1.0884 0.109 Uiso calc R 1 . .
C C7 1.0504(7) 1.0406(7) 1.2117(6) 0.084(2) Uani d . 1 . .
H H7 1.1098 1.1176 1.2433 0.101 Uiso calc R 1 . .
C C8 0.9665(6) 0.9831(6) 1.2580(5) 0.0779(19) Uani d . 1 . .
H H8 0.9681 1.0198 1.3212 0.093 Uiso calc R 1 . .
C C9 0.8785(6) 0.8689(6) 1.2093(5) 0.0721(18) Uani d . 1 . .
H H9 0.8225 0.8289 1.2415 0.087 Uiso calc R 1 . .
C C10 0.3726(6) 0.6090(6) 0.8795(4) 0.0608(15) Uani d . 1 . .
H H10A 0.3191 0.5279 0.8402 0.073 Uiso calc R 1 . .
H H10B 0.4482 0.6323 0.8556 0.073 Uiso calc R 1 . .
C C11 0.3108(7) 0.6912(7) 0.8681(5) 0.0738(18) Uani d . 1 . .
C C12 0.3740(8) 0.7947(7) 0.8463(5) 0.087(2) Uani d . 1 . .
H H12 0.4542 0.8104 0.8376 0.105 Uiso calc R 1 . .
C C13 0.3246(10) 0.8759(8) 0.8368(6) 0.105(3) Uani d . 1 . .
H H13 0.3690 0.9444 0.8215 0.127 Uiso calc R 1 . .
C C14 0.2083(11) 0.8505(9) 0.8508(7) 0.111(3) Uani d . 1 . .
H H14 0.1736 0.9048 0.8466 0.134 Uiso calc R 1 . .
C C15 0.1388(10) 0.7483(10) 0.8709(7) 0.114(3) Uani d . 1 . .
H H15 0.0579 0.7326 0.8776 0.137 Uiso calc R 1 . .
C C16 0.1923(8) 0.6681(8) 0.8810(6) 0.093(2) Uani d . 1 . .
H H16 0.1477 0.5998 0.8964 0.111 Uiso calc R 1 . .
C C17 0.6887(6) 0.4775(6) 0.3940(5) 0.0690(17) Uani d . 1 . .
H H17A 0.6532 0.4758 0.3320 0.083 Uiso calc R 1 . .
H H17B 0.7752 0.4935 0.3959 0.083 Uiso calc R 1 . .
C C18 0.6255(6) 0.3591(6) 0.4070(5) 0.0700(18) Uani d . 1 . .
H H18A 0.6277 0.2969 0.3538 0.084 Uiso calc R 1 . .
H H18B 0.6687 0.3565 0.4645 0.084 Uiso calc R 1 . .
C C19 0.7840(6) 0.6380(6) 0.5480(4) 0.0681(17) Uani d . 1 . .
H H19A 0.7954 0.5786 0.5742 0.082 Uiso calc R 1 . .
H H19B 0.7632 0.6910 0.5969 0.082 Uiso calc R 1 . .
C C20 0.9051(5) 0.7107(6) 0.5289(4) 0.0619(15) Uani d . 1 . .
C C21 0.9161(6) 0.7821(7) 0.4713(5) 0.0765(19) Uani d . 1 . .
H H21 0.8450 0.7824 0.4397 0.092 Uiso calc R 1 . .
C C22 1.0293(7) 0.8535(7) 0.4590(6) 0.088(2) Uani d . 1 . .
H H22 1.0333 0.9006 0.4193 0.105 Uiso calc R 1 . .
C C23 1.1351(7) 0.8556(8) 0.5043(6) 0.094(2) Uani d . 1 . .
H H23 1.2113 0.9020 0.4945 0.113 Uiso calc R 1 . .
C C24 1.1279(7) 0.7882(8) 0.5646(6) 0.095(2) Uani d . 1 . .
H H24 1.1994 0.7909 0.5981 0.115 Uiso calc R 1 . .
C C25 1.0129(6) 0.7157(7) 0.5754(5) 0.082(2) Uani d . 1 . .
H H25 1.0090 0.6692 0.6156 0.098 Uiso calc R 1 . .
C C26 0.4477(7) 0.2302(5) 0.4460(5) 0.0692(17) Uani d . 1 . .
H H26A 0.3652 0.2195 0.4555 0.083 Uiso calc R 1 . .
H H26B 0.4979 0.2469 0.5073 0.083 Uiso calc R 1 . .
C C27 0.4410(9) 0.1149(6) 0.3818(6) 0.088(2) Uani d . 1 . .
C C28 0.3607(10) 0.0594(7) 0.2950(7) 0.109(3) Uani d . 1 . .
H H28 0.3129 0.0956 0.2734 0.131 Uiso calc R 1 . .
C C29 0.3520(11) -0.0524(8) 0.2396(7) 0.119(3) Uani d . 1 . .
H H29 0.2956 -0.0935 0.1820 0.142 Uiso calc R 1 . .
C C30 0.4289(10) -0.1003(8) 0.2721(7) 0.108(3) Uani d . 1 . .
H H30 0.4233 -0.1743 0.2347 0.130 Uiso calc R 1 . .
C C31 0.5115(10) -0.0458(8) 0.3553(7) 0.108(3) Uani d . 1 . .
H H31 0.5633 -0.0793 0.3752 0.130 Uiso calc R 1 . .
C C32 0.5149(9) 0.0617(7) 0.4086(6) 0.102(3) Uani d . 1 . .
H H32 0.5707 0.1011 0.4666 0.122 Uiso calc R 1 . .
C C33 0.8308(18) 0.4586(19) 0.8564(15) 0.111(8) Uani d P 0.52(2) A 1
H H33 0.7930 0.5032 0.8351 0.133 Uiso calc PR 0.52(2) A 1
C C34 0.945(3) 0.326(3) 0.814(2) 0.125(8) Uani d P 0.52(2) A 1
H H34A 0.9647 0.3377 0.8813 0.187 Uiso calc PR 0.52(2) A 1
H H34B 1.0198 0.3480 0.7907 0.187 Uiso calc PR 0.52(2) A 1
H H34C 0.8930 0.2431 0.7819 0.187 Uiso calc PR 0.52(2) A 1
C C35 0.877(2) 0.425(2) 0.7071(17) 0.137(9) Uani d P 0.52(2) A 1
H H35A 0.8074 0.3613 0.6612 0.206 Uiso calc PR 0.52(2) A 1
H H35B 0.9513 0.4304 0.6853 0.206 Uiso calc PR 0.52(2) A 1
H H35C 0.8680 0.4996 0.7153 0.206 Uiso calc PR 0.52(2) A 1
C C33' 0.8850(18) 0.400(2) 0.8893(16) 0.109(8) Uani d P 0.48(2) A 2
H H33' 0.9258 0.3605 0.9140 0.130 Uiso calc PR 0.48(2) A 2
C C34' 0.803(2) 0.441(2) 0.7512(16) 0.119(8) Uani d P 0.48(2) A 2
H H34D 0.7266 0.4207 0.7722 0.178 Uiso calc PR 0.48(2) A 2
H H34E 0.7880 0.4038 0.6838 0.178 Uiso calc PR 0.48(2) A 2
H H34F 0.8431 0.5268 0.7656 0.178 Uiso calc PR 0.48(2) A 2
C C35' 0.946(3) 0.329(3) 0.751(2) 0.128(9) Uani d P 0.48(2) A 2
H H35D 1.0249 0.3525 0.7903 0.193 Uiso calc PR 0.48(2) A 2
H H35E 0.9559 0.3417 0.6912 0.193 Uiso calc PR 0.48(2) A 2
H H35F 0.8974 0.2450 0.7411 0.193 Uiso calc PR 0.48(2) A 2

loop_
_atom_site_aniso_label
_atom_site_aniso_U_11
_atom_site_aniso_U_22
_atom_site_aniso_U_33
_atom_site_aniso_U_12
_atom_site_aniso_U_13
_atom_site_aniso_U_23
Ni1 0.0397(5) 0.0367(5) 0.0311(4) 0.0144(4) 0.0077(3) 0.0110(4)
Ni2 0.0429(5) 0.0381(5) 0.0319(4) 0.0171(4) 0.0097(4) 0.0107(4)
Cl1 0.0708(9) 0.0528(8) 0.0422(7) 0.0125(7) 0.0107(6) 0.0183(6)
Cl2 0.0868(11) 0.0541(9) 0.0448(8) -0.0003(8) 0.0074(7) 0.0159(6)
N1 0.050(3) 0.047(3) 0.047(2) 0.016(2) 0.013(2) 0.013(2)
N2 0.059(3) 0.055(3) 0.051(3) 0.030(2) 0.012(2) 0.021(2)
N3 0.046(2) 0.051(3) 0.048(2) 0.023(2) 0.015(2) 0.020(2)
N4 0.054(3) 0.044(2) 0.044(2) 0.023(2) 0.015(2) 0.0112(19)
N5 0.109(6) 0.158(8) 0.100(6) 0.083(6) 0.037(5) 0.038(5)
O1 0.058(2) 0.052(2) 0.0403(19) 0.0182(18) 0.0159(17) 0.0158(16)
O2 0.054(2) 0.051(2) 0.0382(18) 0.0191(17) 0.0113(16) 0.0163(16)
O3 0.109(5) 0.151(6) 0.109(5) 0.064(5) 0.038(4) 0.039(4)
C1 0.065(4) 0.050(3) 0.060(3) 0.020(3) 0.009(3) 0.018(3)
C2 0.073(4) 0.062(4) 0.060(4) 0.040(3) 0.018(3) 0.018(3)
C3 0.060(4) 0.068(4) 0.068(4) 0.019(3) 0.018(3) 0.017(3)
C4 0.053(3) 0.056(4) 0.062(4) 0.012(3) 0.011(3) 0.023(3)
C5 0.068(4) 0.075(5) 0.076(4) 0.008(4) 0.017(4) 0.020(4)
C6 0.070(5) 0.078(5) 0.095(6) -0.004(4) 0.018(4) 0.027(4)
C7 0.067(5) 0.066(5) 0.092(5) 0.003(4) -0.002(4) 0.022(4)
C8 0.072(4) 0.063(4) 0.076(5) 0.010(4) 0.000(4) 0.016(4)
C9 0.066(4) 0.063(4) 0.069(4) 0.006(3) 0.009(3) 0.021(3)
C10 0.074(4) 0.069(4) 0.056(3) 0.041(3) 0.018(3) 0.028(3)
C11 0.085(5) 0.084(5) 0.074(4) 0.052(4) 0.020(4) 0.034(4)
C12 0.104(6) 0.082(5) 0.091(5) 0.048(5) 0.017(4) 0.037(4)
C13 0.122(8) 0.096(6) 0.108(7) 0.049(6) 0.013(6) 0.044(5)
C14 0.120(8) 0.104(7) 0.121(7) 0.063(7) 0.006(6) 0.035(6)
C15 0.107(7) 0.118(8) 0.124(8) 0.061(7) 0.016(6) 0.027(6)
C16 0.094(6) 0.096(6) 0.102(6) 0.053(5) 0.013(5) 0.035(5)
C17 0.063(4) 0.068(4) 0.072(4) 0.025(3) 0.027(3) 0.013(3)
C18 0.063(4) 0.063(4) 0.077(4) 0.029(3) 0.022(3) 0.003(3)
C19 0.055(4) 0.082(5) 0.064(4) 0.019(3) 0.013(3) 0.032(3)
C20 0.050(3) 0.075(4) 0.065(4) 0.026(3) 0.014(3) 0.028(3)
C21 0.055(4) 0.090(5) 0.081(5) 0.019(4) 0.009(3) 0.038(4)
C22 0.065(5) 0.098(6) 0.089(5) 0.014(4) 0.012(4) 0.043(4)
C23 0.060(5) 0.109(6) 0.099(6) 0.013(4) 0.018(4) 0.037(5)
C24 0.059(5) 0.111(7) 0.106(6) 0.024(4) 0.005(4) 0.037(5)
C25 0.061(4) 0.093(5) 0.089(5) 0.023(4) 0.008(4) 0.040(4)
C26 0.093(5) 0.048(4) 0.066(4) 0.029(3) 0.024(4) 0.014(3)
C27 0.130(7) 0.059(4) 0.092(5) 0.058(5) 0.027(5) 0.018(4)
C28 0.142(8) 0.073(5) 0.107(7) 0.051(6) 0.017(6) 0.012(5)
C29 0.150(9) 0.080(6) 0.109(7) 0.043(6) 0.018(6) 0.010(5)
C30 0.146(9) 0.069(5) 0.108(7) 0.053(6) 0.030(6) 0.010(5)
C31 0.142(8) 0.072(5) 0.111(7) 0.054(6) 0.025(6) 0.015(5)
C32 0.137(8) 0.067(5) 0.105(6) 0.053(5) 0.023(6) 0.018(4)
C33 0.108(14) 0.147(17) 0.105(16) 0.078(13) 0.030(12) 0.041(13)
C34 0.122(17) 0.16(2) 0.12(2) 0.083(16) 0.023(17) 0.045(19)
C35 0.129(19) 0.17(2) 0.123(18) 0.079(17) 0.026(14) 0.037(16)
C33' 0.107(15) 0.148(19) 0.106(16) 0.085(14) 0.034(12) 0.041(13)
C34' 0.112(17) 0.148(19) 0.108(17) 0.066(15) 0.025(13) 0.039(14)
C35' 0.128(19) 0.16(2) 0.11(2) 0.081(18) 0.024(18) 0.037(19)

loop_
_atom_type_symbol
_atom_type_description
_atom_type_scat_dispersion_real
_atom_type_scat_dispersion_imag
_atom_type_scat_source
C C 0.0033 0.0016 'International Tables Vol C Tables 4.2.6.8 and 6.1.1.4'
H H 0.0000 0.0000 'International Tables Vol C Tables 4.2.6.8 and 6.1.1.4'
N N 0.0061 0.0033 'International Tables Vol C Tables 4.2.6.8 and 6.1.1.4'
O O 0.0106 0.0060 'International Tables Vol C Tables 4.2.6.8 and 6.1.1.4'
Ni Ni 0.3393 1.1124 'International Tables Vol C Tables 4.2.6.8 and 6.1.1.4'
Cl Cl 0.1484 0.1585 'International Tables Vol C Tables 4.2.6.8 and 6.1.1.4'

loop_
_geom_angle_atom_site_label_1
_geom_angle_atom_site_label_2
_geom_angle_atom_site_label_3
_geom_angle_site_symmetry_1
_geom_angle_site_symmetry_3
_geom_angle
_geom_angle_publ_flag
O1 Ni1 O1 . 2_667 180.000(2) ?
O1 Ni1 N1 . 2_667 88.91(15) ?
O1 Ni1 N1 2_667 2_667 91.09(15) ?
O1 Ni1 N1 . . 91.09(15) ?
O1 Ni1 N1 2_667 . 88.91(15) ?
N1 Ni1 N1 2_667 . 180.0(2) ?
O1 Ni1 N2 . 2_667 84.86(15) ?
O1 Ni1 N2 2_667 2_667 95.14(15) ?
N1 Ni1 N2 2_667 2_667 83.75(17) ?
N1 Ni1 N2 . 2_667 96.25(17) ?
O1 Ni1 N2 . . 95.14(15) ?
O1 Ni1 N2 2_667 . 84.86(15) ?
N1 Ni1 N2 2_667 . 96.25(17) ?
N1 Ni1 N2 . . 83.75(17) ?
N2 Ni1 N2 2_667 . 180.0(2) ?
O2 Ni2 O2 2_666 . 180.0000(10) ?
O2 Ni2 N4 2_666 . 91.57(15) ?
O2 Ni2 N4 . . 88.43(15) ?
O2 Ni2 N4 2_666 2_666 88.43(15) ?
O2 Ni2 N4 . 2_666 91.57(15) ?
N4 Ni2 N4 . 2_666 180.0000(10) ?
O2 Ni2 N3 2_666 . 90.50(15) ?
O2 Ni2 N3 . . 89.50(15) ?
N4 Ni2 N3 . . 83.51(16) ?
N4 Ni2 N3 2_666 . 96.49(16) ?
O2 Ni2 N3 2_666 2_666 89.50(15) ?
O2 Ni2 N3 . 2_666 90.50(15) ?
N4 Ni2 N3 . 2_666 96.49(16) ?
N4 Ni2 N3 2_666 2_666 83.51(16) ?
N3 Ni2 N3 . 2_666 180.0000(10) ?
C3 N1 C1 . . 111.2(5) ?
C3 N1 Ni1 . . 119.6(4) ?
C1 N1 Ni1 . . 105.4(3) ?
C3 N1 H1 . . 106.6 ?
C1 N1 H1 . . 106.6 ?
Ni1 N1 H1 . . 106.6 ?
C2 N2 C10 . . 113.5(5) ?
C2 N2 Ni1 . . 105.1(3) ?
C10 N2 Ni1 . . 117.4(3) ?
C2 N2 H2 . . 106.8 ?
C10 N2 H2 . . 106.8 ?
Ni1 N2 H2 . . 106.8 ?
C19 N3 C17 . . 114.1(5) ?
C19 N3 Ni2 . . 117.3(3) ?
C17 N3 Ni2 . . 105.8(3) ?
C19 N3 H3 . . 106.3 ?
C17 N3 H3 . . 106.3 ?
Ni2 N3 H3 . . 106.3 ?
C18 N4 C26 . . 108.8(5) ?
C18 N4 Ni2 . . 106.0(3) ?
C26 N4 Ni2 . . 117.2(3) ?
C18 N4 H4 . . 108.2 ?
C26 N4 H4 . . 108.2 ?
Ni2 N4 H4 . . 108.2 ?
C33 N5 C33' . . 57.9(12) ?
C33 N5 C34' . . 66.3(13) ?
C33' N5 C34' . . 123.1(14) ?
C33 N5 C34 . . 130.7(16) ?
C33' N5 C34 . . 72.8(14) ?
C34' N5 C34 . . 159.6(16) ?
C33 N5 C35' . . 168.7(17) ?
C33' N5 C35' . . 110.8(15) ?
C34' N5 C35' . . 124.7(16) ?
C33 N5 C35 . . 111.0(15) ?
C33' N5 C35 . . 167.6(15) ?
C34' N5 C35 . . 47.9(11) ?
C34 N5 C35 . . 118.2(14) ?
C35' N5 C35 . . 80.2(14) ?
Ni1 O1 H1C . . 110.9 ?
Ni1 O1 H1D . . 111.1 ?
H1C O1 H1D . . 109.1 ?
Ni2 O2 H2C . . 107.3 ?
Ni2 O2 H2D . . 109.3 ?
H2C O2 H2D . . 107.9 ?
C33' O3 C33 . . 62.6(13) ?
N1 C1 C2 . . 109.0(5) ?
N1 C1 H1A . . 109.9 ?
C2 C1 H1A . . 109.9 ?
N1 C1 H1B . . 109.9 ?
C2 C1 H1B . . 109.9 ?
H1A C1 H1B . . 108.3 ?
N2 C2 C1 . . 110.0(5) ?
N2 C2 H2A . . 109.7 ?
C1 C2 H2A . . 109.7 ?
N2 C2 H2B . . 109.7 ?
C1 C2 H2B . . 109.7 ?
H2A C2 H2B . . 108.2 ?
N1 C3 C4 . . 115.1(5) ?
N1 C3 H3A . . 108.5 ?
C4 C3 H3A . . 108.5 ?
N1 C3 H3B . . 108.5 ?
C4 C3 H3B . . 108.5 ?
H3A C3 H3B . . 107.5 ?
C5 C4 C9 . . 116.4(6) ?
C5 C4 C3 . . 121.3(6) ?
C9 C4 C3 . . 122.4(5) ?
C4 C5 C6 . . 121.7(7) ?
C4 C5 H5 . . 119.1 ?
C6 C5 H5 . . 119.1 ?
C7 C6 C5 . . 120.2(7) ?
C7 C6 H6 . . 119.9 ?
C5 C6 H6 . . 119.9 ?
C8 C7 C6 . . 120.2(7) ?
C8 C7 H7 . . 119.9 ?
C6 C7 H7 . . 119.9 ?
C7 C8 C9 . . 118.7(7) ?
C7 C8 H8 . . 120.6 ?
C9 C8 H8 . . 120.6 ?
C4 C9 C8 . . 122.8(6) ?
C4 C9 H9 . . 118.6 ?
C8 C9 H9 . . 118.6 ?
N2 C10 C11 . . 115.3(5) ?
N2 C10 H10A . . 108.4 ?
C11 C10 H10A . . 108.4 ?
N2 C10 H10B . . 108.4 ?
C11 C10 H10B . . 108.4 ?
H10A C10 H10B . . 107.5 ?
C16 C11 C12 . . 118.1(7) ?
C16 C11 C10 . . 121.7(7) ?
C12 C11 C10 . . 120.2(7) ?
C13 C12 C11 . . 123.6(8) ?
C13 C12 H12 . . 118.2 ?
C11 C12 H12 . . 118.2 ?
C14 C13 C12 . . 116.5(9) ?
C14 C13 H13 . . 121.8 ?
C12 C13 H13 . . 121.8 ?
C13 C14 C15 . . 123.2(9) ?
C13 C14 H14 . . 118.4 ?
C15 C14 H14 . . 118.4 ?
C14 C15 C16 . . 118.8(10) ?
C14 C15 H15 . . 120.6 ?
C16 C15 H15 . . 120.6 ?
C11 C16 C15 . . 119.7(9) ?
C11 C16 H16 . . 120.1 ?
C15 C16 H16 . . 120.1 ?
C18 C17 N3 . . 112.2(5) ?
C18 C17 H17A . . 109.2 ?
N3 C17 H17A . . 109.2 ?
C18 C17 H17B . . 109.2 ?
N3 C17 H17B . . 109.2 ?
H17A C17 H17B . . 107.9 ?
N4 C18 C17 . . 111.3(5) ?
N4 C18 H18A . . 109.4 ?
C17 C18 H18A . . 109.4 ?
N4 C18 H18B . . 109.4 ?
C17 C18 H18B . . 109.4 ?
H18A C18 H18B . . 108.0 ?
N3 C19 C20 . . 117.5(5) ?
N3 C19 H19A . . 107.9 ?
C20 C19 H19A . . 107.9 ?
N3 C19 H19B . . 107.9 ?
C20 C19 H19B . . 107.9 ?
H19A C19 H19B . . 107.2 ?
C25 C20 C21 . . 116.5(6) ?
C25 C20 C19 . . 120.1(6) ?
C21 C20 C19 . . 123.1(6) ?
C20 C21 C22 . . 122.0(7) ?
C20 C21 H21 . . 119.0 ?
C22 C21 H21 . . 119.0 ?
C23 C22 C21 . . 120.6(7) ?
C23 C22 H22 . . 119.7 ?
C21 C22 H22 . . 119.7 ?
C22 C23 C24 . . 119.0(7) ?
C22 C23 H23 . . 120.5 ?
C24 C23 H23 . . 120.5 ?
C23 C24 C25 . . 119.7(7) ?
C23 C24 H24 . . 120.2 ?
C25 C24 H24 . . 120.2 ?
C20 C25 C24 . . 122.1(7) ?
C20 C25 H25 . . 118.9 ?
C24 C25 H25 . . 118.9 ?
N4 C26 C27 . . 116.2(5) ?
N4 C26 H26A . . 108.2 ?
C27 C26 H26A . . 108.2 ?
N4 C26 H26B . . 108.2 ?
C27 C26 H26B . . 108.2 ?
H26A C26 H26B . . 107.4 ?
C32 C27 C28 . . 118.7(7) ?
C32 C27 C26 . . 120.4(8) ?
C28 C27 C26 . . 121.0(7) ?
C27 C28 C29 . . 119.0(9) ?
C27 C28 H28 . . 120.5 ?
C29 C28 H28 . . 120.5 ?
C30 C29 C28 . . 118.6(10) ?
C30 C29 H29 . . 120.7 ?
C28 C29 H29 . . 120.7 ?
C31 C30 C29 . . 123.5(8) ?
C31 C30 H30 . . 118.2 ?
C29 C30 H30 . . 118.2 ?
C30 C31 C32 . . 116.1(9) ?
C30 C31 H31 . . 121.9 ?
C32 C31 H31 . . 121.9 ?
C31 C32 C27 . . 123.9(9) ?
C31 C32 H32 . . 118.0 ?
C27 C32 H32 . . 118.0 ?
O3 C33 N5 . . 119.8(17) ?
O3 C33 H33 . . 120.1 ?
N5 C33 H33 . . 120.1 ?
N5 C34 H34A . . 109.5 ?
N5 C34 H34B . . 109.5 ?
N5 C34 H34C . . 109.5 ?
N5 C35 H35A . . 109.5 ?
N5 C35 H35B . . 109.5 ?
N5 C35 H35C . . 109.5 ?
O3 C33' N5 . . 119.7(17) ?
O3 C33' H33' . . 120.2 ?
N5 C33' H33' . . 120.2 ?
N5 C34' H34D . . 109.5 ?
N5 C34' H34E . . 109.5 ?
H34D C34' H34E . . 109.5 ?
N5 C34' H34F . . 109.5 ?
H34D C34' H34F . . 109.5 ?
H34E C34' H34F . . 109.5 ?
N5 C35' H35D . . 109.5 ?
N5 C35' H35E . . 109.5 ?
H35D C35' H35E . . 109.5 ?
N5 C35' H35F . . 109.5 ?
H35D C35' H35F . . 109.5 ?
H35E C35' H35F . . 109.5 ?

loop_
_geom_bond_atom_site_label_1
_geom_bond_atom_site_label_2
_geom_bond_site_symmetry_2
_geom_bond_distance
_geom_bond_publ_flag
Ni1 O1 . 2.100(3) y
Ni1 N1 . 2.131(4) y
Ni1 N2 . 2.143(4) y
Ni2 O2 . 2.111(3) y
Ni2 N3 . 2.140(4) y
Ni2 N4 . 2.130(4) y
N1 C3 . 1.458(7) ?
N1 C1 . 1.499(7) ?
N1 H1 . 0.9100 ?
N2 C2 . 1.465(7) ?
N2 C10 . 1.469(7) ?
N2 H2 . 0.9100 ?
N3 C19 . 1.460(7) ?
N3 C17 . 1.482(7) ?
N3 H3 . 0.9100 ?
N4 C18 . 1.455(7) ?
N4 C26 . 1.467(7) ?
N4 H4 . 0.9100 ?
N5 C33 . 1.32(2) ?
N5 C33' . 1.34(2) ?
N5 C34' . 1.43(2) ?
N5 C34 . 1.44(2) ?
N5 C35' . 1.47(3) ?
N5 C35 . 1.48(2) ?
O1 H1C . 0.8500 ?
O1 H1D . 0.8500 ?
O2 H2C . 0.8500 ?
O2 H2D . 0.8500 ?
O3 C33' . 1.229(19) ?
O3 C33 . 1.25(2) ?
C1 C2 . 1.504(8) ?
C1 H1A . 0.9700 ?
C1 H1B . 0.9700 ?
C2 H2A . 0.9700 ?
C2 H2B . 0.9700 ?
C3 C4 . 1.510(8) ?
C3 H3A . 0.9700 ?
C3 H3B . 0.9700 ?
C4 C5 . 1.372(9) ?
C4 C9 . 1.382(9) ?
C5 C6 . 1.380(10) ?
C5 H5 . 0.9300 ?
C6 C7 . 1.363(10) ?
C6 H6 . 0.9300 ?
C7 C8 . 1.360(10) ?
C7 H7 . 0.9300 ?
C8 C9 . 1.384(9) ?
C8 H8 . 0.9300 ?
C9 H9 . 0.9300 ?
C10 C11 . 1.505(8) ?
C10 H10A . 0.9700 ?
C10 H10B . 0.9700 ?
C11 C16 . 1.375(11) ?
C11 C12 . 1.383(10) ?
C12 C13 . 1.381(11) ?
C12 H12 . 0.9300 ?
C13 C14 . 1.350(13) ?
C13 H13 . 0.9300 ?
C14 C15 . 1.377(13) ?
C14 H14 . 0.9300 ?
C15 C16 . 1.405(12) ?
C15 H15 . 0.9300 ?
C16 H16 . 0.9300 ?
C17 C18 . 1.476(9) ?
C17 H17A . 0.9700 ?
C17 H17B . 0.9700 ?
C18 H18A . 0.9700 ?
C18 H18B . 0.9700 ?
C19 C20 . 1.497(8) ?
C19 H19A . 0.9700 ?
C19 H19B . 0.9700 ?
C20 C25 . 1.371(9) ?
C20 C21 . 1.373(9) ?
C21 C22 . 1.379(9) ?
C21 H21 . 0.9300 ?
C22 C23 . 1.359(11) ?
C22 H22 . 0.9300 ?
C23 C24 . 1.372(11) ?
C23 H23 . 0.9300 ?
C24 C25 . 1.391(10) ?
C24 H24 . 0.9300 ?
C25 H25 . 0.9300 ?
C26 C27 . 1.490(9) ?
C26 H26A . 0.9700 ?
C26 H26B . 0.9700 ?
C27 C32 . 1.372(11) ?
C27 C28 . 1.374(11) ?
C28 C29 . 1.398(11) ?
C28 H28 . 0.9300 ?
C29 C30 . 1.380(13) ?
C29 H29 . 0.9300 ?
C30 C31 . 1.347(12) ?
C30 H30 . 0.9300 ?
C31 C32 . 1.367(10) ?
C31 H31 . 0.9300 ?
C32 H32 . 0.9300 ?
C33 H33 . 0.9300 ?
C34 H34A . 0.9600 ?
C34 H34B . 0.9600 ?
C34 H34C . 0.9600 ?
C35 H35A . 0.9600 ?
C35 H35B . 0.9600 ?
C35 H35C . 0.9600 ?
C33' H33' . 0.9300 ?
C34' H34D . 0.9600 ?
C34' H34E . 0.9600 ?
C34' H34F . 0.9600 ?
C35' H35D . 0.9600 ?
C35' H35E . 0.9600 ?
C35' H35F . 0.9600 ?

loop_
_geom_hbond_atom_site_label_D
_geom_hbond_atom_site_label_H
_geom_hbond_atom_site_label_A
_geom_hbond_site_symmetry_A
_geom_hbond_distance_DH
_geom_hbond_distance_HA
_geom_hbond_distance_DA
_geom_hbond_angle_DHA
O1 H1C Cl2 . 0.85 2.26 3.055(4) 155
O1 H1D Cl1 2_666 0.85 2.24 3.078(4) 169
O2 H2C Cl1 2_666 0.85 2.24 3.071(4) 168
O2 H2D Cl2 . 0.85 2.19 3.041(4) 174
N1 H1 Cl1 1_556 0.91 2.54 3.444(4) 171
N2 H2 O3 2_667 0.91 2.20 3.102(8) 169
N3 H3 Cl1 . 0.91 2.55 3.400(4) 155
N4 H4 Cl2 2_666 0.91 2.54 3.428(5) 167

loop_
_geom_torsion_atom_site_label_1
_geom_torsion_atom_site_label_2
_geom_torsion_atom_site_label_3
_geom_torsion_atom_site_label_4
_geom_torsion_site_symmetry_1
_geom_torsion_site_symmetry_2
_geom_torsion_site_symmetry_3
_geom_torsion_site_symmetry_4
_geom_torsion
_geom_torsion_publ_flag
O1 Ni1 N1 C3 . . . . -44.8(4) ?
O1 Ni1 N1 C3 2_667 . . . 135.2(4) ?
N2 Ni1 N1 C3 2_667 . . . 40.2(4) ?
N2 Ni1 N1 C3 . . . . -139.8(4) ?
O1 Ni1 N1 C1 . . . . 81.3(3) ?
O1 Ni1 N1 C1 2_667 . . . -98.7(3) ?
N2 Ni1 N1 C1 2_667 . . . 166.2(3) ?
N2 Ni1 N1 C1 . . . . -13.8(3) ?
O1 Ni1 N2 C2 . . . . -106.3(3) ?
O1 Ni1 N2 C2 2_667 . . . 73.7(3) ?
N1 Ni1 N2 C2 2_667 . . . 164.2(3) ?
N1 Ni1 N2 C2 . . . . -15.8(3) ?
O1 Ni1 N2 C10 . . . . 20.8(4) ?
O1 Ni1 N2 C10 2_667 . . . -159.2(4) ?
N1 Ni1 N2 C10 2_667 . . . -68.6(4) ?
N1 Ni1 N2 C10 . . . . 111.4(4) ?
O2 Ni2 N3 C19 2_666 . . . 149.0(4) ?
O2 Ni2 N3 C19 . . . . -31.0(4) ?
N4 Ni2 N3 C19 . . . . -119.5(4) ?
N4 Ni2 N3 C19 2_666 . . . 60.5(4) ?
O2 Ni2 N3 C17 2_666 . . . -82.4(4) ?
O2 Ni2 N3 C17 . . . . 97.6(4) ?
N4 Ni2 N3 C17 . . . . 9.1(4) ?
N4 Ni2 N3 C17 2_666 . . . -170.9(4) ?
O2 Ni2 N4 C18 2_666 . . . 107.4(4) ?
O2 Ni2 N4 C18 . . . . -72.6(4) ?
N3 Ni2 N4 C18 . . . . 17.1(4) ?
N3 Ni2 N4 C18 2_666 . . . -162.9(4) ?
O2 Ni2 N4 C26 2_666 . . . -131.0(4) ?
O2 Ni2 N4 C26 . . . . 49.0(4) ?
N3 Ni2 N4 C26 . . . . 138.7(4) ?
N3 Ni2 N4 C26 2_666 . . . -41.3(4) ?
C3 N1 C1 C2 . . . . 172.3(5) ?
Ni1 N1 C1 C2 . . . . 41.3(5) ?
C10 N2 C2 C1 . . . . -85.9(6) ?
Ni1 N2 C2 C1 . . . . 43.6(5) ?
N1 C1 C2 N2 . . . . -59.5(6) ?
C1 N1 C3 C4 . . . . 55.2(7) ?
Ni1 N1 C3 C4 . . . . 178.4(4) ?
N1 C3 C4 C5 . . . . -133.1(7) ?
N1 C3 C4 C9 . . . . 48.3(9) ?
C9 C4 C5 C6 . . . . -0.4(11) ?
C3 C4 C5 C6 . . . . -179.1(7) ?
C4 C5 C6 C7 . . . . -1.3(13) ?
C5 C6 C7 C8 . . . . 1.7(13) ?
C6 C7 C8 C9 . . . . -0.3(12) ?
C5 C4 C9 C8 . . . . 1.9(10) ?
C3 C4 C9 C8 . . . . -179.4(6) ?
C7 C8 C9 C4 . . . . -1.5(11) ?
C2 N2 C10 C11 . . . . -53.8(7) ?
Ni1 N2 C10 C11 . . . . -176.8(5) ?
N2 C10 C11 C16 . . . . -69.1(9) ?
N2 C10 C11 C12 . . . . 109.3(7) ?
C16 C11 C12 C13 . . . . -0.1(12) ?
C10 C11 C12 C13 . . . . -178.5(7) ?
C11 C12 C13 C14 . . . . 0.6(13) ?
C12 C13 C14 C15 . . . . -1.8(15) ?
C13 C14 C15 C16 . . . . 2.5(16) ?
C12 C11 C16 C15 . . . . 0.7(12) ?
C10 C11 C16 C15 . . . . 179.2(7) ?
C14 C15 C16 C11 . . . . -1.9(14) ?
C19 N3 C17 C18 . . . . 95.7(6) ?
Ni2 N3 C17 C18 . . . . -34.8(6) ?
C26 N4 C18 C17 . . . . -168.3(5) ?
Ni2 N4 C18 C17 . . . . -41.5(6) ?
N3 C17 C18 N4 . . . . 53.6(7) ?
C17 N3 C19 C20 . . . . 66.8(7) ?
Ni2 N3 C19 C20 . . . . -168.6(4) ?
N3 C19 C20 C25 . . . . -143.9(7) ?
N3 C19 C20 C21 . . . . 41.4(10) ?
C25 C20 C21 C22 . . . . 1.4(11) ?
C19 C20 C21 C22 . . . . 176.3(7) ?
C20 C21 C22 C23 . . . . -0.2(13) ?
C21 C22 C23 C24 . . . . -1.8(13) ?
C22 C23 C24 C25 . . . . 2.5(13) ?
C21 C20 C25 C24 . . . . -0.7(11) ?
C19 C20 C25 C24 . . . . -175.7(7) ?
C23 C24 C25 C20 . . . . -1.2(13) ?
C18 N4 C26 C27 . . . . -63.0(8) ?
Ni2 N4 C26 C27 . . . . 176.8(5) ?
N4 C26 C27 C32 . . . . 112.1(9) ?
N4 C26 C27 C28 . . . . -68.1(11) ?
C32 C27 C28 C29 . . . . 3.7(14) ?
C26 C27 C28 C29 . . . . -176.1(8) ?
C27 C28 C29 C30 . . . . -3.1(15) ?
C28 C29 C30 C31 . . . . 0.7(16) ?
C29 C30 C31 C32 . . . . 1.1(16) ?
C30 C31 C32 C27 . . . . -0.5(15) ?
C28 C27 C32 C31 . . . . -1.9(15) ?
C26 C27 C32 C31 . . . . 177.8(8) ?
C33' O3 C33 N5 . . . . 1.8(17) ?
C33' N5 C33 O3 . . . . -1.7(16) ?
C34' N5 C33 O3 . . . . 166(2) ?
C34 N5 C33 O3 . . . . 0(3) ?
C35' N5 C33 O3 . . . . -3(10) ?
C35 N5 C33 O3 . . . . -175.5(17) ?
C33 O3 C33' N5 . . . . -1.8(17) ?
C33 N5 C33' O3 . . . . 1.7(17) ?
C34' N5 C33' O3 . . . . -11(3) ?
C34 N5 C33' O3 . . . . -177(2) ?
C35' N5 C33' O3 . . . . -179(2) ?
C35 N5 C33' O3 . . . . 30(8) ?
